data_1510139
loop_
_publ_author_name
'Engelmann, U.'
'Mueller, B.G.'

_publ_section_title
;
 Darstellung und Struktur der Tetrafluoroaurate(III) M(I)(AuF4) mit M(I) =
 Li, Rb
;
_journal_name_full 'Zeitschrift fuer Anorganische und Allgemeine Chemie'
_journal_page_first 103
_journal_page_last 110
_journal_paper_doi 10.1002/zaac.19915980110
_journal_volume 598
_journal_year 1991
_chemical_formula_sum 'Au F4 Li'
_chemical_name_systematic 'Li (Au F4)'
_space_group_IT_number 13
_symmetry_space_group_name_Hall '-P 2yc'
_symmetry_space_group_name_H-M 'P 1 2/c 1'
_cell_angle_alpha 90
_cell_angle_beta 92.759
_cell_angle_gamma 90
_cell_formula_units_Z 4
_cell_length_a 4.8532
_cell_length_b 6.3429
_cell_length_c 10.0443
_cell_volume 308.839
_citation_journal_id_ASTM ZAACAB
_cod_data_source_file gold_197.cif
_cod_data_source_block Au1F4Li1
_cod_original_cell_volume 308.8389
_cod_original_formula_sum 'Au1 F4 Li1'
_cod_database_code 1510139

loop_
_symmetry_equiv_pos_as_xyz
x,y,z
-x,y,-z+1/2
-x,-y,-z
x,-y,z-1/2

loop_
_atom_site_label
_atom_site_type_symbol
_atom_site_fract_x
_atom_site_fract_y
_atom_site_fract_z
_atom_site_occupancy
_atom_site_U_iso_or_equiv
F4 F-1 0.2863 0.4109 0.1218 1 0.0
Au1 Au+3 0.5 0 0 1 0.0
Li1 Li+1 0 0.8823 0.25 1 0.0
F2 F-1 0.6802 0.1537 0.8684 1 0.0
Li2 Li+1 0.5 0.5693 0.25 1 0.0
F3 F-1 0.1983 0.9028 0.8808 1 0.0
Au2 Au+3 0 0.5 0 1 0.0
F1 F-1 0.8237 0.6346 0.1502 1 0.0
